data_7046992
loop_
_publ_author_name
'Dyckhoff, Florian'
'Li, Su'
'Reich, Robert M.'
'Hofmann, Benjamin J.'
'Herdtweck, Eberhardt'
'K\"uhn, Fritz E'

_publ_section_title
;
 Synthesis, characterization and application of organorhenium(vii)
 trioxides in metathesis reactions and epoxidation catalysis.
;
_journal_issue 29
_journal_name_full 'Dalton transactions (Cambridge, England : 2003)'
_journal_page_first 9755
_journal_page_last 9764
_journal_paper_doi 10.1039/c8dt02326c
_journal_volume 47
_journal_year 2018
_chemical_formula_moiety 'C11 H12 F3 O5 Re'
_chemical_formula_sum 'C11 H12 F3 O5 Re'
_chemical_formula_weight 467.42
_space_group_IT_number 15
_space_group_name_Hall '-C 2yc'
_space_group_name_H-M_alt 'C 1 2/c 1'
_symmetry_cell_setting monoclinic
_symmetry_Int_Tables_number 15
_symmetry_space_group_name_Hall '-C 2yc'
_symmetry_space_group_name_H-M 'C 1 2/c 1'
_atom_sites_solution_hydrogens geom
_atom_sites_solution_primary direct
_atom_sites_solution_secondary difmap
_audit_update_record
;
2018-06-04 deposited with the CCDC.
2018-06-29 downloaded from the CCDC.
;
_cell_angle_alpha 90
_cell_angle_beta 91.1148(11)
_cell_angle_gamma 90
_cell_formula_units_Z 8
_cell_length_a 16.0247(4)
_cell_length_b 6.6973(1)
_cell_length_c 24.9223(6)
_cell_measurement_reflns_used 9659
_cell_measurement_temperature 123(1)
_cell_measurement_theta_max 25.49
_cell_measurement_theta_min 1.63
_cell_volume 2674.21(10)
_computing_cell_refinement 'SAINT (Bruker, 2008b)'
_computing_data_collection 'APEX II Control Software (Bruker, 2008a)'
_computing_data_reduction 'SAINT (Bruker, 2008b)'
_computing_molecular_graphics 'PLATON (Spek, 2010)'
_computing_publication_material 'PLATON (Spek, 2010)'
_computing_structure_refinement 'SHELXL97 (Sheldrick, 1998)'
_computing_structure_solution 'SIR92 (Altomare, 1994)'
_diffrn_ambient_temperature 123(1)
_diffrn_detector ' CCD plate '
_diffrn_detector_area_resol_mean 16
_diffrn_measured_fraction_theta_full 1.000
_diffrn_measured_fraction_theta_max 1.000
_diffrn_measurement_device ' \k-geometry diffractometer '
_diffrn_measurement_device_type ' Bruker APEX-II CCD '
_diffrn_measurement_method ' phi- and omega-rotation '
_diffrn_radiation_monochromator graphite
_diffrn_radiation_source 'fine-focus sealed tube'
_diffrn_radiation_type 'Mo K\a'
_diffrn_radiation_wavelength 0.71073
_diffrn_reflns_av_R_equivalents 0.0320
_diffrn_reflns_av_sigmaI/netI 0.0144
_diffrn_reflns_limit_h_max 19
_diffrn_reflns_limit_h_min -19
_diffrn_reflns_limit_k_max 8
_diffrn_reflns_limit_k_min -8
_diffrn_reflns_limit_l_max 29
_diffrn_reflns_limit_l_min -30
_diffrn_reflns_number 26944
_diffrn_reflns_theta_full 25.49
_diffrn_reflns_theta_max 25.49
_diffrn_reflns_theta_min 1.63
_diffrn_standards_decay_% 0
_exptl_absorpt_coefficient_mu 9.139
_exptl_absorpt_correction_T_max 0.7452
_exptl_absorpt_correction_T_min 0.5109
_exptl_absorpt_correction_type multi-scan
_exptl_absorpt_process_details 'SADABS, Bruker, 2008b'
_exptl_crystal_colour colorless
_exptl_crystal_density_diffrn 2.322
_exptl_crystal_density_meas ?
_exptl_crystal_density_method none
_exptl_crystal_description fragment
_exptl_crystal_F_000 1760
_exptl_crystal_size_max 0.28
_exptl_crystal_size_mid 0.23
_exptl_crystal_size_min 0.20
_refine_diff_density_max 0.532
_refine_diff_density_min -0.481
_refine_diff_density_rms 0.070
_refine_ls_extinction_coef 0.000593(18)
_refine_ls_extinction_expression Fc^*^=kFc[1+0.001xFc^2^\l^3^/sin(2\q)]^-1/4^
_refine_ls_extinction_method SHELXL
_refine_ls_goodness_of_fit_ref 1.160
_refine_ls_hydrogen_treatment constr
_refine_ls_matrix_type full
_refine_ls_number_parameters 182
_refine_ls_number_reflns 2496
_refine_ls_number_restraints 0
_refine_ls_restrained_S_all 1.160
_refine_ls_R_factor_all 0.0138
_refine_ls_R_factor_gt 0.0130
_refine_ls_shift/su_max 0.001
_refine_ls_shift/su_mean 0.000
_refine_ls_structure_factor_coef Fsqd
_refine_ls_weighting_details 'w=1/[\s^2^(Fo^2^)+(0.0045P)^2^+8.3211P] where P=(Fo^2^+2Fc^2^)/3'
_refine_ls_weighting_scheme sigma
_refine_ls_wR_factor_gt 0.0290
_refine_ls_wR_factor_ref 0.0293
_reflns_number_gt 2413
_reflns_number_total 2496
_reflns_threshold_expression I>2\s(I)
_cod_data_source_file c8dt02326c2.cif
_cod_data_source_block compound_2b
_cod_depositor_comments
;
The following automatic conversions were performed:

'_symmetry_cell_setting' value 'Monoclinic' changed to 'monoclinic'
according to
/home/data/users/saulius/crontab/automatic-downloads/rss-feeds/RSC/lib/dictionaries/cif_core.dic
dictionary named 'cif_core.dic' version 2.4.2 from 2011-04-26.

'_exptl_crystal_density_meas' value 'none' was changed to '?' - the
value is perceived as not measured.

Automatic conversion script
Id: cif_fix_values 4973 2017-02-22 13:04:09Z antanas 

 Adding full bibliography for 7046992--7046994.cif.
;
_cod_original_sg_symbol_H-M 'C 2/c'
_cod_database_code 7046992

loop_
_symmetry_equiv_pos_site_id
_symmetry_equiv_pos_as_xyz
1 x,y,z
2 -x,y,1/2-z
3 -x,-y,-z
4 x,-y,1/2+z
5 1/2+x,1/2+y,z
6 1/2-x,1/2+y,1/2-z
7 1/2-x,1/2-y,-z
8 1/2+x,1/2-y,1/2+z

loop_
_atom_site_aniso_label
_atom_site_aniso_U_11
_atom_site_aniso_U_22
_atom_site_aniso_U_33
_atom_site_aniso_U_23
_atom_site_aniso_U_13
_atom_site_aniso_U_12
Re1 0.0173(1) 0.0133(1) 0.0146(1) 0.0008(1) 0.0000(1) 0.0006(1)
F1 0.0794(16) 0.0474(12) 0.0277(10) 0.0109(9) -0.0059(10) -0.0364(11)
F2 0.0427(11) 0.0363(10) 0.0290(10) -0.0176(8) 0.0020(8) -0.0062(8)
F3 0.0340(11) 0.0463(12) 0.0538(13) -0.0167(10) -0.0156(10) 0.0099(9)
O1 0.0207(11) 0.0490(14) 0.0342(13) -0.0190(10) 0.0049(10) -0.0031(10)
O2 0.0487(13) 0.0184(10) 0.0171(10) 0.0023(8) 0.0010(9) -0.0061(9)
O3 0.0407(12) 0.0246(11) 0.0177(10) 0.0001(8) -0.0054(9) 0.0120(9)
O4 0.0267(11) 0.0195(10) 0.0160(10) 0.0013(8) 0.0010(8) 0.0022(8)
O5 0.0223(11) 0.0305(11) 0.0216(11) -0.0111(8) 0.0038(8) -0.0041(8)
C1 0.0172(13) 0.0159(13) 0.0169(13) -0.0012(10) 0.0028(11) -0.0033(10)
C2 0.0208(14) 0.0185(13) 0.0189(14) 0.0027(11) 0.0007(12) 0.0004(11)
C3 0.0203(14) 0.0148(13) 0.0259(15) -0.0023(11) 0.0021(12) 0.0012(10)
C4 0.0158(14) 0.0243(15) 0.0196(14) -0.0064(11) 0.0037(11) -0.0046(11)
C5 0.0234(15) 0.0255(16) 0.0167(14) 0.0005(11) -0.0024(12) 0.0016(11)
C6 0.0225(14) 0.0181(13) 0.0223(15) -0.0011(11) -0.0021(12) 0.0034(11)
C7 0.0266(16) 0.0215(14) 0.0182(14) -0.0007(11) 0.0001(12) -0.0011(12)
C8 0.0428(19) 0.0233(15) 0.0249(16) -0.0040(12) 0.0015(14) 0.0107(14)
C9 0.064(3) 0.0365(19) 0.0286(18) -0.0112(15) 0.0054(17) 0.0092(18)
C10 0.0258(16) 0.0422(19) 0.0168(14) -0.0052(13) 0.0026(12) -0.0077(14)
C11 0.0296(16) 0.0272(15) 0.0171(14) 0.0052(12) -0.0007(12) -0.0004(13)

loop_
_atom_site_label
_atom_site_type_symbol
_atom_site_thermal_displace_type
_atom_site_fract_x
_atom_site_fract_y
_atom_site_fract_z
_atom_site_occupancy
_atom_site_U_iso_or_equiv
_atom_site_calc_flag
_atom_site_refinement_flags
Re1 Re Uani 0.34897(1) 0.57113(1) 0.11518(1) 1.000 0.0151(1) . .
F1 F Uani 0.45529(14) 1.2692(3) 0.30521(7) 1.000 0.0516(7) . .
F2 F Uani 0.41546(11) 1.2526(3) 0.38686(7) 1.000 0.0360(6) . .
F3 F Uani 0.49210(12) 1.0259(3) 0.35439(8) 1.000 0.0449(7) . .
O1 O Uani 0.45259(13) 0.5823(3) 0.10249(9) 1.000 0.0346(7) . .
O2 O Uani 0.31192(14) 0.3509(3) 0.13972(8) 1.000 0.0281(6) . .
O3 O Uani 0.28426(13) 0.7246(3) 0.07895(7) 1.000 0.0277(6) . .
O4 O Uani 0.34305(12) 0.3835(3) 0.03403(7) 1.000 0.0207(6) . .
O5 O Uani 0.35929(12) 1.0507(3) 0.32983(8) 1.000 0.0248(6) . .
C1 C Uani 0.35011(16) 0.7312(4) 0.18639(10) 1.000 0.0166(8) . .
C2 C Uani 0.31574(17) 0.9212(4) 0.18958(11) 1.000 0.0194(8) . .
C3 C Uani 0.32060(17) 1.0286(4) 0.23707(11) 1.000 0.0203(8) . .
C4 C Uani 0.35917(17) 0.9427(4) 0.28113(11) 1.000 0.0199(8) . .
C5 C Uani 0.39268(17) 0.7533(4) 0.27982(11) 1.000 0.0219(9) . .
C6 C Uani 0.38812(17) 0.6487(4) 0.23218(11) 1.000 0.0210(8) . .
C7 C Uani 0.42929(18) 1.1476(4) 0.34312(11) 1.000 0.0221(8) . .
C8 C Uani 0.3824(2) 0.1900(4) 0.03305(12) 1.000 0.0303(10) . .
C9 C Uani 0.3889(3) 0.1339(5) -0.02509(13) 1.000 0.0430(13) . .
C10 C Uani 0.35949(19) 0.3130(5) -0.05654(11) 1.000 0.0282(10) . .
C11 C Uani 0.36210(19) 0.4804(4) -0.01618(11) 1.000 0.0247(9) . .
H21 H Uiso 0.28870 0.97800 0.15890 1.000 0.0230 calc R
H31 H Uiso 0.29770 1.15920 0.23920 1.000 0.0240 calc R
H51 H Uiso 0.41820 0.69620 0.31090 1.000 0.0260 calc R
H61 H Uiso 0.41120 0.51820 0.23050 1.000 0.0250 calc R
H81 H Uiso 0.34840 0.09080 0.05230 1.000 0.0360 calc R
H82 H Uiso 0.43850 0.19600 0.05030 1.000 0.0360 calc R
H91 H Uiso 0.35340 0.01660 -0.03340 1.000 0.0510 calc R
H92 H Uiso 0.44730 0.10110 -0.03380 1.000 0.0510 calc R
H101 H Uiso 0.30210 0.29260 -0.07090 1.000 0.0340 calc R
H102 H Uiso 0.39700 0.34090 -0.08670 1.000 0.0340 calc R
H111 H Uiso 0.41810 0.54300 -0.01440 1.000 0.0300 calc R
H112 H Uiso 0.32010 0.58390 -0.02530 1.000 0.0300 calc R

loop_
_atom_type_symbol
_atom_type_description
_atom_type_scat_dispersion_real
_atom_type_scat_dispersion_imag
_atom_type_scat_source
Re Re -1.0185 7.2310 'International Tables Vol C Tables 4.2.6.8 and 6.1.1.4'
O O 0.0106 0.0060 'International Tables Vol C Tables 4.2.6.8 and 6.1.1.4'
F F 0.0171 0.0103 'International Tables Vol C Tables 4.2.6.8 and 6.1.1.4'
H H 0.0000 0.0000 'International Tables Vol C Tables 4.2.6.8 and 6.1.1.4'
C C 0.0033 0.0016 'International Tables Vol C Tables 4.2.6.8 and 6.1.1.4'

loop_
_geom_angle_atom_site_label_1
_geom_angle_atom_site_label_2
_geom_angle_atom_site_label_3
_geom_angle
_geom_angle_publ_flag
O1 Re1 O2 116.93(10) yes
O1 Re1 O3 117.48(10) yes
O1 Re1 O4 83.57(9) yes
O1 Re1 C1 98.30(10) yes
O2 Re1 O3 119.86(10) yes
O2 Re1 O4 80.79(8) yes
O2 Re1 C1 97.90(10) yes
O3 Re1 O4 81.64(8) yes
O3 Re1 C1 97.86(10) yes
O4 Re1 C1 178.08(8) yes
Re1 O4 C8 118.59(16) yes
Re1 O4 C11 119.48(15) yes
C8 O4 C11 106.8(2) yes
C4 O5 C7 116.8(2) yes
Re1 C1 C2 121.71(19) yes
Re1 C1 C6 119.42(19) yes
C2 C1 C6 118.9(2) no
C1 C2 C3 120.6(2) no
C2 C3 C4 118.8(2) no
O5 C4 C3 117.7(2) yes
O5 C4 C5 119.8(2) yes
C3 C4 C5 122.4(3) no
C4 C5 C6 118.3(3) no
C1 C6 C5 121.2(2) no
F1 C7 F2 108.8(2) yes
F1 C7 F3 106.4(2) yes
F1 C7 O5 113.5(2) yes
F2 C7 F3 107.0(2) yes
F2 C7 O5 108.1(2) yes
F3 C7 O5 112.8(2) yes
O4 C8 C9 106.2(2) yes
C8 C9 C10 106.0(3) no
C9 C10 C11 104.0(2) no
O4 C11 C10 103.9(2) yes
C1 C2 H21 120.00 no
C3 C2 H21 120.00 no
C2 C3 H31 121.00 no
C4 C3 H31 121.00 no
C4 C5 H51 121.00 no
C6 C5 H51 121.00 no
C1 C6 H61 119.00 no
C5 C6 H61 119.00 no
O4 C8 H81 111.00 no
O4 C8 H82 110.00 no
C9 C8 H81 110.00 no
C9 C8 H82 110.00 no
H81 C8 H82 109.00 no
C8 C9 H91 110.00 no
C8 C9 H92 111.00 no
C10 C9 H91 111.00 no
C10 C9 H92 111.00 no
H91 C9 H92 109.00 no
C9 C10 H101 111.00 no
C9 C10 H102 111.00 no
C11 C10 H101 111.00 no
C11 C10 H102 111.00 no
H101 C10 H102 109.00 no
O4 C11 H111 111.00 no
O4 C11 H112 111.00 no
C10 C11 H111 111.00 no
C10 C11 H112 111.00 no
H111 C11 H112 109.00 no

loop_
_geom_bond_atom_site_label_1
_geom_bond_atom_site_label_2
_geom_bond_distance
_geom_bond_publ_flag
Re1 O1 1.698(2) yes
Re1 O2 1.708(2) yes
Re1 O3 1.706(2) yes
Re1 O4 2.3814(18) yes
Re1 C1 2.073(3) yes
F1 C7 1.321(3) yes
F2 C7 1.320(3) yes
F3 C7 1.321(3) yes
O4 C8 1.442(3) yes
O4 C11 1.447(3) yes
O5 C4 1.413(3) yes
O5 C7 1.332(3) yes
C1 C2 1.390(4) no
C1 C6 1.397(4) no
C2 C3 1.386(4) no
C3 C4 1.376(4) no
C4 C5 1.378(4) no
C5 C6 1.379(4) no
C8 C9 1.503(4) no
C9 C10 1.504(5) no
C10 C11 1.506(4) no
C2 H21 0.9500 no
C3 H31 0.9500 no
C5 H51 0.9500 no
C6 H61 0.9500 no
C8 H81 0.9900 no
C8 H82 0.9900 no
C9 H91 0.9900 no
C9 H92 0.9900 no
C10 H101 0.9900 no
C10 H102 0.9900 no
C11 H111 0.9900 no
C11 H112 0.9900 no
